data_4115430
loop_
_publ_author_name
'Cristian Saul Campos-Fern\'andez'
'Rodolphe Cl\'erac'
'John M. Koomen'
'David H. Russell'
'Kim R. Dunbar'

_publ_section_title
;
 Fine-Tuning the Ring-Size of Metallacyclophanes: A Rational Approach to
 Molecular Pentagons
;
_journal_name_full 'Journal of the American Chemical Society'
_journal_page_first 773
_journal_page_last 774
_journal_paper_doi 10.1021/ja002960r
_journal_volume 123
_journal_year 2001
_chemical_formula_sum 'C74 H73 Cl8 N36 Ni4 O33'
_chemical_formula_weight 2499.005
_chemical_name_systematic
; 
 ? 
;
_space_group_IT_number 14
_symmetry_cell_setting monoclinic
_symmetry_space_group_name_Hall '-P 2yn'
_symmetry_space_group_name_H-M 'P 1 21/n 1'
_atom_sites_solution_hydrogens geom
_atom_sites_solution_primary direct
_atom_sites_solution_secondary difmap
_audit_creation_method SHELXL-97
_cell_angle_alpha 90.00
_cell_angle_beta 104.11(3)
_cell_angle_gamma 90.00
_cell_formula_units_Z 4
_cell_length_a 15.082(3)
_cell_length_b 31.922(6)
_cell_length_c 22.305(5)
_cell_measurement_temperature 110(2)
_cell_volume 10415(4)
_computing_structure_refinement 'SHELXL-97 (Sheldrick, 1997)'
_computing_structure_solution 'SHELXS-97 (Sheldrick, 1990)'
_diffrn_ambient_temperature 293(2)
_diffrn_measured_fraction_theta_full 0.976
_diffrn_measured_fraction_theta_max 0.976
_diffrn_radiation_monochromator graphite
_diffrn_radiation_source 'fine-focus sealed tube'
_diffrn_radiation_type MoK\a
_diffrn_radiation_wavelength 0.71073
_diffrn_reflns_av_R_equivalents 0.1143
_diffrn_reflns_av_sigmaI/netI 0.2323
_diffrn_reflns_limit_h_max 17
_diffrn_reflns_limit_h_min -19
_diffrn_reflns_limit_k_max 42
_diffrn_reflns_limit_k_min -42
_diffrn_reflns_limit_l_max 29
_diffrn_reflns_limit_l_min -27
_diffrn_reflns_number 79465
_diffrn_reflns_theta_full 28.36
_diffrn_reflns_theta_max 28.36
_diffrn_reflns_theta_min 1.14
_exptl_absorpt_coefficient_mu 1.014
_exptl_crystal_colour dark_green
_exptl_crystal_density_diffrn 1.619
_exptl_crystal_F_000 5180
_exptl_crystal_size_max 0.111
_exptl_crystal_size_mid 0.108
_exptl_crystal_size_min 0.084
_refine_diff_density_max 1.474
_refine_diff_density_min -1.008
_refine_diff_density_rms 0.138
_refine_ls_extinction_method none
_refine_ls_goodness_of_fit_ref 0.874
_refine_ls_hydrogen_treatment mixed
_refine_ls_matrix_type full
_refine_ls_number_parameters 1414
_refine_ls_number_reflns 25404
_refine_ls_number_restraints 6
_refine_ls_restrained_S_all 0.878
_refine_ls_R_factor_all 0.1970
_refine_ls_R_factor_gt 0.0605
_refine_ls_shift/su_max 0.257
_refine_ls_shift/su_mean 0.005
_refine_ls_structure_factor_coef Fsqd
_refine_ls_weighting_details 'calc w=1/[\s^2^(Fo^2^)+(0.0846P)^2^+0.0000P] where P=(Fo^2^+2Fc^2^)/3'
_refine_ls_weighting_scheme calc
_refine_ls_wR_factor_gt 0.1477
_refine_ls_wR_factor_ref 0.2047
_reflns_number_gt 9335
_reflns_number_total 25404
_reflns_threshold_expression >2sigma(I)
_cod_data_source_file ja002960r_4.cif
_cod_data_source_block sad1
_cod_database_code 4115430

loop_
_symmetry_equiv_pos_as_xyz
'x, y, z'
'-x+1/2, y+1/2, -z+1/2'
'-x, -y, -z'
'x-1/2, -y-1/2, z-1/2'

loop_
_atom_site_label
_atom_site_type_symbol
_atom_site_fract_x
_atom_site_fract_y
_atom_site_fract_z
_atom_site_U_iso_or_equiv
_atom_site_adp_type
_atom_site_occupancy
_atom_site_symmetry_multiplicity
_atom_site_calc_flag
_atom_site_refinement_flags
C1 C 0.7353(6) 0.2951(2) 0.4030(3) 0.043(2) Uani 1 1 d .
C2 C 1.4410(5) 0.1249(3) 0.4136(4) 0.051(2) Uani 1 1 d .
H2A H 1.4619 0.1146 0.3790 0.077 Uiso 1 1 calc R
H2B H 1.4462 0.1032 0.4440 0.077 Uiso 1 1 calc R
H2C H 1.4777 0.1485 0.4314 0.077 Uiso 1 1 calc R
C3 C 0.9826(6) -0.1790(2) 0.2275(4) 0.050(2) Uani 1 1 d .
H3A H 0.9792 -0.1834 0.1844 0.074 Uiso 1 1 calc R
H3B H 0.9250 -0.1861 0.2359 0.074 Uiso 1 1 calc R
H3C H 1.0297 -0.1965 0.2518 0.074 Uiso 1 1 calc R
C4 C 0.5805(5) 0.0936(3) 0.0568(3) 0.042(2) Uani 1 1 d .
H4A H 0.5774 0.1110 0.0229 0.050 Uiso 1 1 calc R
C5 C 1.1126(5) 0.1961(2) 0.1623(3) 0.0322(17) Uani 1 1 d .
H5A H 1.1156 0.2200 0.1390 0.039 Uiso 1 1 calc R
C6 C 0.5262(7) -0.1234(3) 0.1475(5) 0.093(4) Uani 1 1 d .
H6A H 0.4743 -0.1212 0.1128 0.139 Uiso 1 1 calc R
H6B H 0.5126 -0.1425 0.1773 0.139 Uiso 1 1 calc R
H6C H 0.5778 -0.1336 0.1338 0.139 Uiso 1 1 calc R
C7 C 0.5476(5) -0.0821(3) 0.1760(4) 0.042(2) Uani 1 1 d .
C8 C 0.7383(6) 0.2426(3) 0.1400(4) 0.053(2) Uani 1 1 d .
H8A H 0.7499 0.2482 0.1017 0.064 Uiso 1 1 calc R
C9 C 0.7079(5) -0.0490(2) 0.4424(3) 0.0326(17) Uani 1 1 d .
H9A H 0.7311 -0.0597 0.4819 0.039 Uiso 1 1 calc R
C10 C 0.3897(5) 0.0276(2) 0.2298(3) 0.0332(17) Uani 1 1 d .
C11 C 0.2953(5) 0.0415(3) 0.2223(4) 0.048(2) Uani 1 1 d .
H11A H 0.2784 0.0387 0.2609 0.071 Uiso 1 1 calc R
H11B H 0.2555 0.0246 0.1915 0.071 Uiso 1 1 calc R
H11C H 0.2900 0.0703 0.2096 0.071 Uiso 1 1 calc R
C12 C 1.3376(5) -0.0804(2) 0.2494(4) 0.051(2) Uani 1 1 d .
H12A H 1.3282 -0.1038 0.2215 0.076 Uiso 1 1 calc R
H12B H 1.3743 -0.0890 0.2889 0.076 Uiso 1 1 calc R
H12C H 1.3684 -0.0584 0.2331 0.076 Uiso 1 1 calc R
C13 C 0.6004(5) 0.1105(2) 0.1169(3) 0.0357(18) Uani 1 1 d .
H13A H 0.6111 0.1390 0.1239 0.043 Uiso 1 1 calc R
C14 C 0.6671(5) 0.1032(2) 0.4569(3) 0.0293(16) Uani 1 1 d .
H14A H 0.6578 0.0747 0.4494 0.035 Uiso 1 1 calc R
C15 C 0.9310(5) 0.0201(3) 0.0664(3) 0.048(2) Uani 1 1 d .
H15A H 0.9073 0.0334 0.0288 0.057 Uiso 1 1 calc R
C16 C 0.4798(6) 0.2254(2) 0.3214(4) 0.0397(19) Uani 1 1 d .
C17 C 1.2499(5) -0.0653(2) 0.2564(3) 0.0347(18) Uani 1 1 d .
C18 C 1.0936(5) 0.1579(2) 0.1332(3) 0.0399(19) Uani 1 1 d .
H18A H 1.0845 0.1555 0.0906 0.048 Uiso 1 1 calc R
C19 C 1.1008(5) -0.0321(2) 0.4900(3) 0.0347(18) Uani 1 1 d .
H19A H 1.1059 -0.0294 0.5322 0.042 Uiso 1 1 calc R
C20 C 1.2238(6) 0.3030(2) 0.4007(4) 0.050(2) Uani 1 1 d .
H20A H 1.2846 0.3023 0.4269 0.075 Uiso 1 1 calc R
H20B H 1.1832 0.3155 0.4228 0.075 Uiso 1 1 calc R
H20C H 1.2235 0.3194 0.3646 0.075 Uiso 1 1 calc R
C21 C 1.0929(5) -0.0710(2) 0.4631(3) 0.0357(18) Uani 1 1 d .
H21A H 1.0942 -0.0949 0.4870 0.043 Uiso 1 1 calc R
C22 C 0.8772(5) 0.0125(2) 0.1066(3) 0.041(2) Uani 1 1 d .
H22A H 0.8163 0.0209 0.0968 0.049 Uiso 1 1 calc R
C23 C 0.6816(5) 0.1193(2) 0.5161(3) 0.0345(18) Uani 1 1 d .
H23A H 0.6809 0.1017 0.5493 0.041 Uiso 1 1 calc R
C24 C 1.3462(5) 0.1379(2) 0.3930(3) 0.0327(17) Uani 1 1 d .
C25 C 0.6391(5) 0.2389(2) 0.2064(3) 0.0328(17) Uani 1 1 d .
H25A H 0.5805 0.2419 0.2122 0.039 Uiso 1 1 calc R
C26 C 0.3807(5) 0.2323(3) 0.3193(4) 0.063(3) Uani 1 1 d .
H26A H 0.3706 0.2279 0.3597 0.095 Uiso 1 1 calc R
H26B H 0.3441 0.2130 0.2906 0.095 Uiso 1 1 calc R
H26C H 0.3640 0.2605 0.3062 0.095 Uiso 1 1 calc R
C27 C 1.1936(5) 0.2605(2) 0.3824(3) 0.0318(17) Uani 1 1 d .
C28 C 1.1272(4) 0.1990(2) 0.2256(3) 0.0274(16) Uani 1 1 d .
H28A H 1.1404 0.2250 0.2445 0.033 Uiso 1 1 calc R
C29 C 0.5688(5) 0.0267(2) 0.0991(3) 0.0311(17) Uani 1 1 d .
H29A H 0.5578 -0.0018 0.0929 0.037 Uiso 1 1 calc R
C30 C 0.7894(5) 0.2220(2) 0.2451(3) 0.0287(16) Uani 1 1 d .
C31 C 0.5856(5) -0.0208(2) 0.3653(3) 0.0269(16) Uani 1 1 d .
H31A H 0.5250 -0.0122 0.3532 0.032 Uiso 1 1 calc R
C32 C 0.6970(5) 0.1610(2) 0.5250(3) 0.0389(19) Uani 1 1 d .
H32A H 0.7064 0.1721 0.5646 0.047 Uiso 1 1 calc R
C33 C 1.0040(5) -0.1349(2) 0.2433(3) 0.0369(18) Uani 1 1 d .
C34 C 0.5660(5) 0.0515(2) 0.0488(3) 0.041(2) Uani 1 1 d .
H34A H 0.5542 0.0399 0.0094 0.049 Uiso 1 1 calc R
C35 C 1.1038(4) 0.1277(2) 0.2319(3) 0.0243(15) Uani 1 1 d .
C36 C 0.6988(5) 0.1873(2) 0.4755(3) 0.0313(17) Uani 1 1 d .
H36A H 0.7101 0.2158 0.4826 0.038 Uiso 1 1 calc R
C37 C 0.7622(5) -0.0470(2) 0.4006(3) 0.0283(16) Uani 1 1 d .
H37A H 0.8228 -0.0557 0.4120 0.034 Uiso 1 1 calc R
C38 C 1.1013(5) 0.0033(2) 0.4534(3) 0.0300(16) Uani 1 1 d .
H38A H 1.1068 0.0300 0.4706 0.036 Uiso 1 1 calc R
C39 C 0.6032(4) 0.0829(2) 0.1650(3) 0.0246(15) Uani 1 1 d .
C40 C 0.9137(5) -0.0078(2) 0.1619(3) 0.0264(15) Uani 1 1 d .
C41 C 1.1752(5) 0.1495(2) 0.5539(3) 0.0311(17) Uani 1 1 d .
H41A H 1.2228 0.1429 0.5878 0.037 Uiso 1 1 calc R
C42 C 0.7258(4) -0.03200(19) 0.3423(3) 0.0206(14) Uani 1 1 d .
C43 C 1.1907(5) 0.1511(2) 0.4951(3) 0.0297(16) Uani 1 1 d .
H43A H 1.2491 0.1455 0.4903 0.036 Uiso 1 1 calc R
C44 C 0.6188(5) -0.0350(2) 0.4246(3) 0.0335(17) Uani 1 1 d .
H44A H 0.5818 -0.0353 0.4524 0.040 Uiso 1 1 calc R
C45 C 1.0536(5) -0.0136(2) 0.1381(3) 0.0275(16) Uani 1 1 d .
H45A H 1.1138 -0.0230 0.1481 0.033 Uiso 1 1 calc R
C46 C 0.6669(4) 0.1312(2) 0.4090(3) 0.0244(15) Uani 1 1 d .
C47 C 1.0828(4) -0.0743(2) 0.4000(3) 0.0277(16) Uani 1 1 d .
H47A H 1.0758 -0.1007 0.3819 0.033 Uiso 1 1 calc R
C48 C 0.7793(4) -0.02614(18) 0.2957(3) 0.0194(14) Uani 1 1 d .
C49 C 1.0884(5) 0.1231(2) 0.1690(3) 0.0305(17) Uani 1 1 d .
H49A H 1.0748 0.0970 0.1508 0.037 Uiso 1 1 calc R
C50 C 1.0897(5) 0.1576(2) 0.5621(3) 0.0333(18) Uani 1 1 d .
H50A H 1.0783 0.1567 0.6012 0.040 Uiso 1 1 calc R
C51 C 1.0932(4) -0.00245(19) 0.3913(3) 0.0210(14) Uani 1 1 d .
C52 C 0.6527(6) 0.2471(2) 0.1483(4) 0.044(2) Uani 1 1 d .
H52A H 0.6045 0.2555 0.1160 0.052 Uiso 1 1 calc R
C53 C 0.6237(4) 0.09678(19) 0.2298(3) 0.0215(14) Uani 1 1 d .
C54 C 0.8580(5) 0.2056(2) 0.2994(3) 0.0263(16) Uani 1 1 d .
C55 C 1.0213(5) 0.1673(2) 0.5109(3) 0.0286(16) Uani 1 1 d .
H55A H 0.9625 0.1728 0.5150 0.034 Uiso 1 1 calc R
C56 C 1.0402(4) 0.16872(18) 0.4539(3) 0.0202(14) Uani 1 1 d .
C57 C 0.9715(5) 0.18044(19) 0.3976(3) 0.0225(15) Uani 1 1 d .
C58 C 0.6504(4) 0.11733(19) 0.3449(3) 0.0218(14) Uani 1 1 d .
C59 C 1.0214(5) 0.0076(2) 0.0832(3) 0.0392(19) Uani 1 1 d .
H59A H 1.0602 0.0134 0.0576 0.047 Uiso 1 1 calc R
C60 C 1.0994(4) 0.09253(19) 0.2735(3) 0.0192(14) Uani 1 1 d .
C61 C 0.8622(4) -0.0137(2) 0.2091(3) 0.0232(15) Uani 1 1 d .
C62 C 0.8842(6) 0.2253(4) 0.6093(4) 0.059(3) Uani 1 1 d .
C63 C 1.0970(4) 0.03290(19) 0.3506(3) 0.0201(14) Uani 1 1 d .
C64 C 0.8302(6) 0.2639(3) 0.5941(4) 0.061(3) Uani 1 1 d .
H64A H 0.7717 0.2574 0.5673 0.091 Uiso 1 1 calc R
H64B H 0.8620 0.2832 0.5737 0.091 Uiso 1 1 calc R
H64C H 0.8216 0.2764 0.6315 0.091 Uiso 1 1 calc R
C65 C 0.8096(5) 0.2295(3) 0.1898(4) 0.049(2) Uani 1 1 d .
H65A H 0.8687 0.2260 0.1851 0.058 Uiso 1 1 calc R
C66 C 0.4182(6) 0.3820(3) 0.4021(4) 0.068(3) Uani 1 1 d .
H66A H 0.3590 0.3877 0.4089 0.102 Uiso 1 1 calc R
H66B H 0.4243 0.3524 0.3960 0.102 Uiso 1 1 calc R
H66C H 0.4250 0.3968 0.3660 0.102 Uiso 1 1 calc R
C67 C 0.4877(8) 0.3955(3) 0.4548(5) 0.069(3) Uani 1 1 d .
C68 C 0.3195(9) 0.0640(3) 0.9859(5) 0.074(3) Uani 1 1 d .
C69 C 0.2835(10) 0.0681(3) 1.0401(5) 0.114(5) Uani 1 1 d .
H69A H 0.2542 0.0948 1.0395 0.171 Uiso 1 1 calc R
H69B H 0.3325 0.0659 1.0766 0.171 Uiso 1 1 calc R
H69C H 0.2398 0.0462 1.0401 0.171 Uiso 1 1 calc R
C70 C 0.7560(8) 0.3373(3) 0.4282(4) 0.088(4) Uani 1 1 d .
H70A H 0.7334 0.3404 0.4646 0.131 Uiso 1 1 calc R
H70B H 0.7272 0.3576 0.3979 0.131 Uiso 1 1 calc R
H70C H 0.8210 0.3415 0.4385 0.131 Uiso 1 1 calc R
C71 C 0.3371(8) 0.3708(4) 0.6190(5) 0.078(3) Uani 1 1 d .
C72 C 0.3090(8) 0.3536(3) 0.5582(4) 0.084(4) Uani 1 1 d .
H72A H 0.2436 0.3551 0.5442 0.126 Uiso 1 1 calc R
H72B H 0.3282 0.3249 0.5589 0.126 Uiso 1 1 calc R
H72C H 0.3363 0.3693 0.5306 0.126 Uiso 1 1 calc R
C73 C 0.4498(12) 0.1785(5) 0.6567(7) 0.134(6) Uani 1 1 d .
C74 C 0.4661(12) 0.2090(7) 0.6099(8) 0.164(7) Uani 1 1 d .
C75 C 0.4048(8) 0.1426(4) 0.5528(6) 0.072(3) Uani 1 1 d .
Cl1 Cl 0.73047(15) 0.18396(6) 0.72159(9) 0.0457(5) Uani 1 1 d .
Cl2 Cl 0.70304(13) 0.05269(7) 0.92299(9) 0.0426(5) Uani 1 1 d .
Cl3 Cl 0.40329(13) 0.14226(6) 0.21317(9) 0.0431(5) Uani 1 1 d .
Cl4 Cl 0.34977(13) 0.00612(7) 0.40218(9) 0.0423(5) Uani 1 1 d .
Cl5 Cl 0.87508(11) 0.07771(5) 0.34409(7) 0.0228(4) Uani 1 1 d .
Cl6 Cl 0.5219(2) 0.27363(9) 0.47654(12) 0.0887(10) Uani 1 1 d .
Cl7 Cl 0.76092(14) 0.86523(6) 0.25472(9) 0.0426(5) Uani 1 1 d .
Cl8 Cl 0.0172(2) 0.28362(7) 0.47287(12) 0.0671(7) Uani 1 1 d D
N1 N 1.0829(3) 0.02377(16) 0.2905(2) 0.0197(12) Uani 1 1 d .
N2 N 0.6567(3) 0.14728(16) 0.3029(2) 0.0222(12) Uani 1 1 d .
N3 N 0.7333(3) -0.00790(16) 0.2426(2) 0.0213(12) Uani 1 1 d .
N4 N 1.1114(3) 0.10196(15) 0.3340(2) 0.0192(12) Uani 1 1 d .
N5 N 0.6211(3) 0.06706(16) 0.2720(2) 0.0206(12) Uani 1 1 d .
N6 N 0.8851(4) 0.18631(15) 0.4011(2) 0.0214(12) Uani 1 1 d .
N7 N 0.5528(4) 0.22031(17) 0.3239(3) 0.0274(13) Uani 1 1 d .
N8 N 1.1129(3) 0.07139(16) 0.3741(2) 0.0208(12) Uani 1 1 d .
N9 N 0.9100(4) -0.02911(15) 0.2641(2) 0.0208(12) Uani 1 1 d .
N10 N 0.8671(3) -0.03580(15) 0.3077(2) 0.0210(12) Uani 1 1 d .
H10A H 0.8951 -0.0461 0.3428 0.025 Uiso 1 1 calc R
N11 N 0.6413(4) 0.13734(16) 0.2438(2) 0.0235(12) Uani 1 1 d .
N12 N 0.9998(4) 0.18283(16) 0.3456(2) 0.0231(12) Uani 1 1 d .
N13 N 1.2718(4) 0.14846(17) 0.3774(3) 0.0292(14) Uani 1 1 d .
N14 N 0.6321(3) 0.07717(16) 0.3301(2) 0.0204(12) Uani 1 1 d .
N15 N 0.4629(4) 0.01737(17) 0.2361(3) 0.0281(13) Uani 1 1 d .
N16 N 0.6376(4) -0.01870(15) 0.3239(2) 0.0224(12) Uani 1 1 d .
N17 N 0.8276(4) 0.19814(15) 0.3501(2) 0.0229(12) Uani 1 1 d .
N18 N 0.5634(4) -0.05012(18) 0.1956(3) 0.0324(14) Uani 1 1 d .
N19 N 1.0215(4) -0.10091(18) 0.2546(2) 0.0299(14) Uani 1 1 d .
N20 N 1.1801(4) -0.05240(17) 0.2602(2) 0.0272(13) Uani 1 1 d .
N21 N 1.0827(4) -0.04042(16) 0.3640(2) 0.0244(12) Uani 1 1 d .
N22 N 1.1226(4) 0.16485(16) 0.2610(2) 0.0243(12) Uani 1 1 d .
N23 N 0.7755(4) -0.00237(16) 0.1978(2) 0.0252(13) Uani 1 1 d .
N24 N 1.0859(3) 0.05427(16) 0.2505(2) 0.0224(12) Uani 1 1 d .
N25 N 0.5870(3) 0.04174(16) 0.1574(2) 0.0240(12) Uani 1 1 d .
N26 N 0.7201(4) 0.26289(17) 0.3837(3) 0.0297(14) Uani 1 1 d .
N27 N 1.1724(4) 0.22733(18) 0.3679(3) 0.0295(14) Uani 1 1 d .
N28 N 0.7056(4) 0.22685(16) 0.2545(2) 0.0260(13) Uani 1 1 d .
N29 N 0.6847(4) 0.17236(17) 0.4181(2) 0.0260(13) Uani 1 1 d .
N30 N 1.0009(4) -0.02118(16) 0.1776(2) 0.0243(13) Uani 1 1 d .
N31 N 0.5423(8) 0.4062(3) 0.4964(4) 0.110(4) Uani 1 1 d .
N32 N 0.3421(8) 0.0631(3) 0.9432(5) 0.110(4) Uani 1 1 d .
N33 N 0.9421(4) 0.19651(17) 0.2952(2) 0.0284(14) Uani 1 1 d .
H33A H 0.9583 0.1994 0.2610 0.034 Uiso 1 1 calc R
N34 N 1.1243(4) 0.16025(16) 0.4452(2) 0.0233(12) Uani 1 1 d .
N35 N 0.9225(6) 0.1939(3) 0.6206(4) 0.076(3) Uani 1 1 d .
N36 N 0.3586(7) 0.3846(4) 0.6645(5) 0.126(5) Uani 1 1 d .
Ni1 Ni 0.68812(6) 0.20700(3) 0.33954(4) 0.0241(2) Uani 1 1 d .
Ni2 Ni 0.59649(6) 0.00661(3) 0.23679(4) 0.0224(2) Uani 1 1 d .
Ni3 Ni 1.05076(6) -0.03956(3) 0.26859(4) 0.0221(2) Uani 1 1 d .
Ni4 Ni 1.13744(6) 0.16557(3) 0.35537(4) 0.0231(2) Uani 1 1 d .
O1 O 0.7541(5) 0.22200(19) 0.6966(3) 0.085(2) Uani 1 1 d .
O2 O 0.7067(5) 0.15367(19) 0.6729(3) 0.073(2) Uani 1 1 d .
O3 O 0.6533(4) 0.1914(2) 0.7490(3) 0.0690(19) Uani 1 1 d .
O4 O 0.8054(4) 0.16767(19) 0.7679(3) 0.0674(18) Uani 1 1 d .
O5 O 0.7553(5) 0.0334(2) 0.8881(4) 0.103(3) Uani 1 1 d .
O6 O 0.6916(5) 0.09587(19) 0.9088(3) 0.077(2) Uani 1 1 d .
O7 O 0.7433(5) 0.0480(2) 0.9864(3) 0.089(2) Uani 1 1 d .
O8 O 0.6168(4) 0.0330(2) 0.9110(3) 0.0658(18) Uani 1 1 d .
O9 O 0.4031(5) 0.1124(2) 0.1657(3) 0.091(2) Uani 1 1 d .
O10 O 0.3142(4) 0.1507(2) 0.2171(3) 0.076(2) Uani 1 1 d .
O11 O 0.4523(4) 0.12419(18) 0.2704(3) 0.0555(16) Uani 1 1 d .
O12 O 0.4496(4) 0.17892(18) 0.1999(3) 0.0681(19) Uani 1 1 d .
O13 O 0.2906(4) 0.0384(2) 0.3729(3) 0.084(2) Uani 1 1 d .
O14 O 0.3066(4) -0.01752(19) 0.4412(3) 0.0648(18) Uani 1 1 d .
O15 O 0.3689(4) -0.0203(2) 0.3554(3) 0.080(2) Uani 1 1 d .
O16 O 0.4331(3) 0.02341(17) 0.4362(2) 0.0485(14) Uani 1 1 d .
O17 O 0.8117(3) 0.04988(14) 0.3636(2) 0.0332(12) Uani 1 1 d .
O18 O 0.9451(3) 0.09025(14) 0.3974(2) 0.0322(12) Uani 1 1 d .
O19 O 0.9173(3) 0.05623(14) 0.3012(2) 0.0300(11) Uani 1 1 d .
O20 O 0.8271(3) 0.11396(14) 0.3149(2) 0.0338(12) Uani 1 1 d .
O21 O 0.5236(7) 0.2974(3) 0.4188(3) 0.144(4) Uani 1 1 d .
O22 O 0.4983(7) 0.2282(2) 0.4647(4) 0.149(4) Uani 1 1 d .
O23 O 0.4530(5) 0.2882(3) 0.5040(4) 0.132(4) Uani 1 1 d .
O25 O 0.7719(4) 0.89696(17) 0.2109(2) 0.0649(18) Uani 1 1 d .
O26 O 0.6916(5) 0.8771(2) 0.2851(3) 0.083(2) Uani 1 1 d .
O27 O 0.7380(4) 0.82686(17) 0.2232(3) 0.0650(18) Uani 1 1 d .
O28 O 0.8432(4) 0.8618(2) 0.3004(3) 0.083(2) Uani 1 1 d .
O29 O -0.0069(5) 0.27268(19) 0.4084(3) 0.080(2) Uani 1 1 d D
O30 O 0.0124(10) 0.32522(18) 0.4763(4) 0.240(8) Uani 1 1 d D
O32 O -0.0378(6) 0.2620(2) 0.5009(3) 0.116(3) Uani 1 1 d D
O31 O 0.1058(6) 0.2665(3) 0.4986(3) 0.131(4) Uani 1 1 d .
O35 O 0.6099(5) 0.2771(3) 0.5174(3) 0.121(3) Uani 1 1 d .
O34 O 0.4164(15) 0.1856(15) 0.5546(11) 0.60(3) Uani 1 1 d .
C76 C 0.4491(11) 0.1401(6) 0.6195(13) 0.208(12) Uani 1 1 d .

loop_
_atom_site_aniso_label
_atom_site_aniso_U_11
_atom_site_aniso_U_22
_atom_site_aniso_U_33
_atom_site_aniso_U_23
_atom_site_aniso_U_13
_atom_site_aniso_U_12
C1 0.059(6) 0.033(5) 0.036(4) 0.000(4) 0.010(4) -0.005(4)
C2 0.027(5) 0.062(6) 0.064(6) 0.003(5) 0.009(4) 0.008(4)
C3 0.066(6) 0.034(5) 0.053(5) -0.005(4) 0.022(5) -0.011(4)
C4 0.050(5) 0.055(5) 0.019(4) 0.003(3) 0.006(4) -0.001(4)
C5 0.033(4) 0.031(4) 0.033(4) 0.009(3) 0.009(3) -0.003(3)
C6 0.064(7) 0.042(6) 0.146(10) -0.051(6) -0.025(7) 0.008(5)
C7 0.031(5) 0.046(5) 0.044(5) -0.008(4) -0.003(4) 0.006(4)
C8 0.058(6) 0.063(6) 0.039(5) 0.018(4) 0.012(5) 0.007(5)
C9 0.030(4) 0.045(5) 0.025(4) 0.012(3) 0.010(3) 0.000(4)
C10 0.035(5) 0.032(4) 0.032(4) 0.002(3) 0.007(4) -0.007(4)
C11 0.023(4) 0.049(5) 0.073(6) 0.010(4) 0.017(4) -0.003(4)
C12 0.039(5) 0.045(5) 0.076(6) 0.005(4) 0.030(5) 0.010(4)
C13 0.046(5) 0.033(4) 0.030(4) 0.002(3) 0.014(4) 0.001(4)
C14 0.031(4) 0.030(4) 0.027(4) 0.002(3) 0.007(3) 0.004(3)
C15 0.043(5) 0.074(6) 0.029(4) 0.016(4) 0.014(4) 0.013(5)
C16 0.044(5) 0.029(4) 0.044(5) 0.004(3) 0.008(4) -0.003(4)
C17 0.032(5) 0.033(4) 0.040(5) 0.007(3) 0.012(4) -0.004(4)
C18 0.050(5) 0.042(5) 0.031(4) 0.008(3) 0.017(4) -0.001(4)
C19 0.038(4) 0.044(5) 0.017(4) 0.006(3) -0.001(3) 0.000(4)
C20 0.075(6) 0.033(5) 0.044(5) -0.007(4) 0.022(5) -0.015(4)
C21 0.041(5) 0.030(4) 0.036(4) 0.011(3) 0.008(4) 0.002(4)
C22 0.031(4) 0.061(5) 0.030(4) 0.010(4) 0.008(4) 0.013(4)
C23 0.039(5) 0.044(5) 0.019(4) 0.006(3) 0.003(3) 0.004(4)
C24 0.028(4) 0.035(4) 0.035(4) 0.001(3) 0.006(4) -0.004(3)
C25 0.027(4) 0.035(4) 0.035(4) 0.011(3) 0.004(3) 0.004(3)
C26 0.035(5) 0.063(6) 0.095(8) 0.023(5) 0.021(5) 0.009(5)
C27 0.032(4) 0.036(4) 0.028(4) -0.003(3) 0.007(3) -0.001(4)
C28 0.028(4) 0.024(4) 0.033(4) 0.003(3) 0.013(3) -0.001(3)
C29 0.035(4) 0.031(4) 0.025(4) -0.004(3) 0.002(3) 0.000(3)
C30 0.025(4) 0.032(4) 0.029(4) 0.011(3) 0.005(3) 0.000(3)
C31 0.019(4) 0.030(4) 0.033(4) -0.001(3) 0.008(3) 0.001(3)
C32 0.051(5) 0.038(5) 0.023(4) -0.006(3) -0.001(4) 0.002(4)
C33 0.040(5) 0.036(5) 0.033(4) 0.001(3) 0.006(4) 0.001(4)
C34 0.047(5) 0.051(5) 0.024(4) -0.003(4) 0.007(4) 0.000(4)
C35 0.022(4) 0.026(4) 0.024(4) 0.001(3) 0.005(3) 0.000(3)
C36 0.035(4) 0.037(4) 0.020(4) -0.001(3) 0.002(3) 0.003(3)
C37 0.023(4) 0.030(4) 0.031(4) 0.006(3) 0.004(3) 0.001(3)
C38 0.030(4) 0.032(4) 0.027(4) 0.001(3) 0.005(3) 0.000(3)
C39 0.021(4) 0.032(4) 0.020(3) 0.000(3) 0.003(3) 0.003(3)
C40 0.025(4) 0.035(4) 0.021(4) -0.007(3) 0.007(3) -0.001(3)
C41 0.033(4) 0.028(4) 0.028(4) 0.000(3) -0.001(3) 0.003(3)
C42 0.016(3) 0.019(3) 0.025(4) -0.003(3) 0.004(3) -0.001(3)
C43 0.027(4) 0.036(4) 0.025(4) 0.000(3) 0.004(3) 0.004(3)
C44 0.029(4) 0.040(4) 0.035(4) 0.009(3) 0.015(4) 0.003(3)
C45 0.023(4) 0.034(4) 0.026(4) -0.003(3) 0.007(3) 0.000(3)
C46 0.016(4) 0.033(4) 0.024(4) -0.001(3) 0.005(3) 0.005(3)
C47 0.032(4) 0.025(4) 0.027(4) 0.007(3) 0.009(3) -0.001(3)
C48 0.019(4) 0.018(3) 0.020(3) -0.001(3) 0.002(3) -0.001(3)
C49 0.037(4) 0.028(4) 0.025(4) 0.000(3) 0.005(3) -0.005(3)
C50 0.047(5) 0.034(4) 0.017(4) -0.003(3) 0.007(4) -0.010(4)
C51 0.017(3) 0.024(4) 0.022(3) 0.002(3) 0.005(3) 0.001(3)
C52 0.041(5) 0.044(5) 0.044(5) 0.018(4) 0.006(4) 0.012(4)
C53 0.019(4) 0.021(3) 0.024(4) -0.001(3) 0.004(3) 0.001(3)
C54 0.025(4) 0.024(4) 0.031(4) 0.008(3) 0.008(3) 0.003(3)
C55 0.025(4) 0.029(4) 0.031(4) -0.002(3) 0.006(3) 0.000(3)
C56 0.022(4) 0.017(3) 0.020(3) 0.000(3) 0.002(3) -0.002(3)
C57 0.027(4) 0.021(3) 0.022(4) -0.001(3) 0.010(3) -0.003(3)
C58 0.018(4) 0.023(3) 0.025(4) 0.002(3) 0.007(3) 0.005(3)
C59 0.035(5) 0.060(5) 0.026(4) -0.005(4) 0.014(4) 0.001(4)
C60 0.013(3) 0.023(3) 0.022(3) 0.000(3) 0.004(3) -0.001(3)
C61 0.018(4) 0.028(4) 0.024(4) -0.005(3) 0.005(3) -0.002(3)
C62 0.044(6) 0.101(9) 0.032(5) -0.013(5) 0.013(4) 0.007(6)
C63 0.008(3) 0.027(4) 0.026(4) 0.002(3) 0.005(3) 0.001(3)
C64 0.063(6) 0.072(7) 0.043(5) -0.013(5) 0.005(5) -0.007(5)
C65 0.033(5) 0.073(6) 0.042(5) 0.028(4) 0.013(4) 0.014(4)
C66 0.070(7) 0.058(6) 0.083(8) 0.010(5) 0.033(6) 0.005(5)
C67 0.098(9) 0.052(6) 0.052(6) 0.000(5) 0.007(6) -0.002(6)
C68 0.106(10) 0.053(6) 0.060(7) 0.005(5) 0.013(7) 0.027(6)
C69 0.218(16) 0.070(8) 0.054(7) 0.003(6) 0.032(9) 0.002(9)
C70 0.158(11) 0.040(6) 0.063(7) -0.013(5) 0.023(7) -0.030(7)
C71 0.070(8) 0.100(9) 0.069(8) -0.003(7) 0.024(7) -0.006(7)
C72 0.115(10) 0.090(8) 0.050(6) -0.013(6) 0.024(7) 0.029(7)
C73 0.199(17) 0.078(10) 0.121(12) -0.013(9) 0.032(12) -0.031(10)
C74 0.136(15) 0.23(2) 0.110(13) -0.058(13) -0.009(11) -0.064(14)
C75 0.046(7) 0.079(8) 0.079(8) 0.015(6) -0.005(6) -0.019(6)
Cl1 0.0528(14) 0.0418(12) 0.0440(12) 0.0050(9) 0.0147(11) 0.0011(10)
Cl2 0.0337(11) 0.0542(13) 0.0398(11) 0.0039(9) 0.0089(9) 0.0050(10)
Cl3 0.0319(11) 0.0393(11) 0.0524(13) 0.0013(9) -0.0008(10) 0.0002(9)
Cl4 0.0275(11) 0.0618(13) 0.0402(11) -0.0048(10) 0.0133(9) 0.0041(10)
Cl5 0.0200(8) 0.0231(8) 0.0250(9) -0.0008(6) 0.0051(7) 0.0011(7)
Cl6 0.113(2) 0.0767(19) 0.0593(17) -0.0242(14) -0.0119(17) 0.0459(18)
Cl7 0.0484(13) 0.0374(11) 0.0341(11) -0.0017(8) -0.0052(10) 0.0040(9)
Cl8 0.096(2) 0.0452(14) 0.0682(17) 0.0066(12) 0.0349(17) -0.0113(14)
N1 0.016(3) 0.026(3) 0.019(3) 0.004(2) 0.008(2) 0.000(2)
N2 0.019(3) 0.028(3) 0.019(3) 0.002(2) 0.004(2) 0.002(2)
N3 0.021(3) 0.022(3) 0.022(3) -0.004(2) 0.007(2) -0.002(2)
N4 0.012(3) 0.022(3) 0.023(3) 0.002(2) 0.004(2) 0.001(2)
N5 0.017(3) 0.024(3) 0.019(3) 0.002(2) 0.001(2) 0.005(2)
N6 0.020(3) 0.020(3) 0.024(3) -0.002(2) 0.004(3) -0.001(2)
N7 0.021(3) 0.022(3) 0.037(4) 0.001(2) 0.004(3) 0.004(3)
N8 0.017(3) 0.023(3) 0.024(3) 0.001(2) 0.008(2) -0.001(2)
N9 0.023(3) 0.020(3) 0.022(3) -0.002(2) 0.011(3) -0.001(2)
N10 0.022(3) 0.025(3) 0.016(3) -0.001(2) 0.004(2) 0.000(2)
N11 0.022(3) 0.027(3) 0.021(3) -0.002(2) 0.004(2) 0.006(2)
N12 0.025(3) 0.026(3) 0.019(3) 0.003(2) 0.007(3) 0.002(2)
N13 0.024(3) 0.034(3) 0.030(3) -0.001(3) 0.007(3) -0.006(3)
N14 0.017(3) 0.026(3) 0.017(3) -0.002(2) 0.001(2) 0.004(2)
N15 0.023(3) 0.029(3) 0.030(3) 0.000(2) 0.001(3) 0.001(3)
N16 0.024(3) 0.018(3) 0.025(3) -0.002(2) 0.006(3) 0.000(2)
N17 0.027(3) 0.020(3) 0.022(3) 0.000(2) 0.006(3) -0.002(2)
N18 0.032(4) 0.031(4) 0.029(3) -0.005(3) -0.001(3) 0.003(3)
N19 0.030(4) 0.030(4) 0.030(3) -0.002(3) 0.010(3) -0.001(3)
N20 0.024(3) 0.028(3) 0.031(3) 0.006(2) 0.009(3) 0.001(3)
N21 0.022(3) 0.026(3) 0.025(3) 0.004(2) 0.005(2) -0.002(3)
N22 0.022(3) 0.026(3) 0.027(3) 0.000(2) 0.009(3) 0.002(2)
N23 0.023(3) 0.031(3) 0.023(3) -0.003(2) 0.008(3) 0.000(3)
N24 0.021(3) 0.025(3) 0.022(3) 0.005(2) 0.007(2) 0.001(2)
N25 0.021(3) 0.027(3) 0.023(3) -0.006(2) 0.003(2) 0.003(2)
N26 0.029(3) 0.025(3) 0.034(3) -0.003(3) 0.005(3) 0.001(3)
N27 0.027(3) 0.031(3) 0.031(3) 0.000(3) 0.010(3) 0.001(3)
N28 0.023(3) 0.020(3) 0.034(3) 0.005(2) 0.004(3) 0.003(2)
N29 0.021(3) 0.028(3) 0.027(3) -0.007(2) 0.003(3) 0.003(2)
N30 0.024(3) 0.027(3) 0.023(3) -0.003(2) 0.006(3) -0.005(2)
N31 0.163(11) 0.069(7) 0.080(7) -0.013(5) -0.005(7) -0.002(7)
N32 0.157(11) 0.084(7) 0.094(8) 0.019(6) 0.041(8) 0.054(7)
N33 0.029(3) 0.034(3) 0.025(3) 0.011(2) 0.011(3) 0.006(3)
N34 0.023(3) 0.021(3) 0.025(3) -0.001(2) 0.003(3) -0.001(2)
N35 0.070(6) 0.110(8) 0.053(5) 0.016(5) 0.025(5) 0.033(6)
N36 0.102(9) 0.202(13) 0.077(7) -0.070(8) 0.030(7) -0.029(8)
Ni1 0.0225(5) 0.0237(5) 0.0252(5) -0.0006(4) 0.0041(4) 0.0005(4)
Ni2 0.0203(5) 0.0248(5) 0.0212(4) -0.0011(3) 0.0032(4) 0.0025(4)
Ni3 0.0205(5) 0.0235(4) 0.0225(5) -0.0005(3) 0.0059(4) -0.0001(4)
Ni4 0.0216(5) 0.0241(5) 0.0239(5) 0.0001(4) 0.0060(4) 0.0003(4)
O1 0.117(6) 0.046(4) 0.108(6) 0.030(4) 0.061(5) 0.004(4)
O2 0.114(6) 0.069(4) 0.039(4) -0.017(3) 0.024(4) -0.021(4)
O3 0.061(4) 0.104(5) 0.050(4) 0.002(3) 0.028(3) 0.009(4)
O4 0.056(4) 0.064(4) 0.071(4) -0.001(3) -0.006(3) 0.011(3)
O5 0.101(6) 0.078(5) 0.171(8) -0.008(5) 0.116(6) 0.010(4)
O6 0.096(5) 0.046(4) 0.087(5) 0.007(3) 0.019(4) 0.007(4)
O7 0.078(5) 0.106(6) 0.057(4) 0.017(4) -0.034(4) 0.006(4)
O8 0.031(3) 0.103(5) 0.060(4) -0.006(4) 0.004(3) -0.017(3)
O9 0.130(7) 0.075(5) 0.076(5) -0.021(4) 0.041(5) -0.021(5)
O10 0.028(3) 0.077(5) 0.125(6) 0.008(4) 0.020(4) 0.017(3)
O11 0.035(3) 0.060(4) 0.066(4) 0.028(3) 0.002(3) 0.005(3)
O12 0.061(4) 0.048(4) 0.082(4) 0.029(3) -0.009(4) -0.018(3)
O13 0.037(4) 0.080(5) 0.135(6) 0.034(4) 0.022(4) 0.019(4)
O14 0.058(4) 0.070(4) 0.075(4) 0.004(3) 0.034(4) -0.014(3)
O15 0.046(4) 0.118(6) 0.081(5) -0.057(4) 0.024(4) -0.012(4)
O16 0.034(3) 0.061(4) 0.050(3) -0.005(3) 0.008(3) -0.009(3)
O17 0.033(3) 0.031(3) 0.035(3) 0.004(2) 0.008(2) -0.010(2)
O18 0.026(3) 0.039(3) 0.028(3) -0.006(2) -0.001(2) -0.005(2)
O19 0.029(3) 0.029(3) 0.032(3) -0.009(2) 0.009(2) 0.006(2)
O20 0.037(3) 0.026(3) 0.038(3) 0.005(2) 0.008(2) 0.006(2)
O21 0.262(12) 0.120(7) 0.039(4) 0.015(4) 0.012(6) 0.086(8)
O22 0.234(11) 0.063(6) 0.119(7) -0.038(5) -0.016(7) 0.050(6)
O23 0.053(5) 0.232(11) 0.116(7) -0.081(7) 0.026(5) 0.043(6)
O25 0.101(5) 0.044(4) 0.036(3) 0.004(3) -0.009(3) -0.012(3)
O26 0.098(6) 0.087(5) 0.071(5) -0.008(4) 0.035(4) 0.034(4)
O27 0.096(5) 0.037(3) 0.060(4) -0.019(3) 0.016(4) -0.006(3)
O28 0.056(4) 0.131(7) 0.046(4) 0.029(4) -0.022(3) -0.008(4)
O29 0.104(6) 0.077(5) 0.062(4) -0.014(4) 0.028(4) -0.013(4)
O30 0.57(2) 0.023(4) 0.099(7) -0.008(4) 0.020(10) -0.042(8)
O32 0.151(8) 0.083(6) 0.149(8) 0.025(5) 0.106(7) 0.005(5)
O31 0.099(6) 0.234(11) 0.045(4) 0.038(5) -0.016(4) -0.066(7)
O35 0.102(6) 0.176(9) 0.061(5) -0.048(5) -0.026(5) 0.065(6)
O34 0.166(19) 1.38(11) 0.26(3) -0.23(5) 0.070(18) -0.17(4)
C76 0.085(12) 0.129(16) 0.38(3) -0.116(19) -0.010(17) 0.003(11)

loop_
_atom_type_symbol
_atom_type_description
_atom_type_scat_dispersion_real
_atom_type_scat_dispersion_imag
_atom_type_scat_source
C C 0.0033 0.0016 'International Tables Vol C Tables 4.2.6.8 and 6.1.1.4'
H H 0.0000 0.0000 'International Tables Vol C Tables 4.2.6.8 and 6.1.1.4'
N N 0.0061 0.0033 'International Tables Vol C Tables 4.2.6.8 and 6.1.1.4'
O O 0.0106 0.0060 'International Tables Vol C Tables 4.2.6.8 and 6.1.1.4'
Cl Cl 0.1484 0.1585 'International Tables Vol C Tables 4.2.6.8 and 6.1.1.4'
Ni Ni 0.3393 1.1124 'International Tables Vol C Tables 4.2.6.8 and 6.1.1.4'

loop_
_geom_angle_atom_site_label_1
_geom_angle_atom_site_label_2
_geom_angle_atom_site_label_3
_geom_angle
N26 C1 C70 179.5(10)
C34 C4 C13 119.5(7)
C18 C5 C28 120.3(6)
N18 C7 C6 177.6(9)
C52 C8 C65 119.4(8)
C44 C9 C37 119.1(6)
N15 C10 C11 179.1(9)
C39 C13 C4 116.9(7)
C23 C14 C46 117.8(7)
C22 C15 C59 118.2(7)
N7 C16 C26 179.0(9)
N20 C17 C12 177.8(8)
C5 C18 C49 118.2(7)
C21 C19 C38 119.3(6)
C19 C21 C47 119.4(6)
C15 C22 C40 119.8(7)
C32 C23 C14 119.0(7)
N13 C24 C2 179.0(9)
N28 C25 C52 123.6(7)
N27 C27 C20 178.2(8)
N22 C28 C5 121.5(6)
N25 C29 C34 122.8(7)
N28 C30 C65 123.3(7)
N28 C30 C54 114.2(6)
C65 C30 C54 122.4(7)
N16 C31 C44 122.6(6)
C23 C32 C36 120.7(7)
N19 C33 C3 178.6(8)
C29 C34 C4 119.5(7)
N22 C35 C49 123.2(6)
N22 C35 C60 114.0(6)
C49 C35 C60 122.8(6)
N29 C36 C32 121.0(7)
C42 C37 C9 119.3(6)
C51 C38 C19 118.0(6)
N25 C39 C13 123.9(6)
N25 C39 C53 114.1(5)
C13 C39 C53 121.9(6)
N30 C40 C22 122.1(6)
N30 C40 C61 115.4(6)
C22 C40 C61 122.4(6)
C50 C41 C43 119.9(7)
N16 C42 C37 122.2(6)
N16 C42 C48 114.2(5)
C37 C42 C48 123.5(6)
N34 C43 C41 122.1(7)
C31 C44 C9 119.1(7)
N30 C45 C59 122.2(6)
N29 C46 C14 123.2(6)
N29 C46 C58 115.0(6)
C14 C46 C58 121.8(6)
N21 C47 C21 122.1(6)
N10 C48 N3 123.5(6)
N10 C48 C42 121.4(5)
N3 C48 C42 114.9(5)
C35 C49 C18 119.2(7)
C41 C50 C55 118.2(7)
N21 C51 C38 123.3(6)
N21 C51 C63 115.6(5)
C38 C51 C63 121.2(6)
C8 C52 C25 118.1(7)
N11 C53 N5 123.8(6)
N11 C53 C39 120.1(6)
N5 C53 C39 116.1(6)
N33 C54 N17 123.3(6)
N33 C54 C30 120.6(6)
N17 C54 C30 115.9(6)
C56 C55 C50 119.6(7)
N34 C56 C55 122.6(6)
N34 C56 C57 114.8(6)
C55 C56 C57 122.6(6)
N12 C57 N6 124.4(6)
N12 C57 C56 116.7(6)
N6 C57 C56 118.8(6)
N14 C58 N2 123.3(6)
N14 C58 C46 120.6(6)
N2 C58 C46 116.1(6)
C45 C59 C15 119.6(7)
N24 C60 N4 124.4(5)
N24 C60 C35 119.2(6)
N4 C60 C35 116.4(5)
N23 C61 N9 123.7(6)
N23 C61 C40 120.2(6)
N9 C61 C40 116.1(6)
N35 C62 C64 176.6(11)
N8 C63 N1 124.3(6)
N8 C63 C51 119.9(6)
N1 C63 C51 115.8(5)
C30 C65 C8 118.1(7)
N31 C67 C66 179.9(15)
N32 C68 C69 174.9(13)
N36 C71 C72 178.5(15)
C76 C73 C74 97.4(17)
O34 C74 C73 97(2)
O34 C75 C76 90.1(16)
O1 Cl1 O4 111.5(4)
O1 Cl1 O2 108.7(4)
O4 Cl1 O2 108.0(4)
O1 Cl1 O3 109.1(4)
O4 Cl1 O3 109.0(4)
O2 Cl1 O3 110.4(4)
O5 Cl2 O7 110.7(5)
O5 Cl2 O8 108.8(4)
O7 Cl2 O8 107.2(4)
O5 Cl2 O6 111.3(4)
O7 Cl2 O6 109.2(4)
O8 Cl2 O6 109.5(4)
O10 Cl3 O9 110.5(4)
O10 Cl3 O12 112.4(4)
O9 Cl3 O12 107.8(4)
O10 Cl3 O11 108.6(4)
O9 Cl3 O11 107.5(4)
O12 Cl3 O11 110.0(3)
O16 Cl4 O13 110.0(4)
O16 Cl4 O14 111.0(4)
O13 Cl4 O14 109.7(4)
O16 Cl4 O15 108.2(3)
O13 Cl4 O15 108.1(5)
O14 Cl4 O15 109.8(4)
O20 Cl5 O18 109.7(3)
O20 Cl5 O19 109.7(3)
O18 Cl5 O19 109.1(3)
O20 Cl5 O17 109.5(3)
O18 Cl5 O17 109.0(3)
O19 Cl5 O17 109.8(3)
O23 Cl6 O35 111.6(4)
O23 Cl6 O21 112.0(6)
O35 Cl6 O21 107.7(6)
O23 Cl6 O22 103.1(6)
O35 Cl6 O22 109.4(5)
O21 Cl6 O22 113.0(5)
O28 Cl7 O27 111.0(4)
O28 Cl7 O26 107.2(4)
O27 Cl7 O26 110.3(4)
O28 Cl7 O25 108.6(4)
O27 Cl7 O25 109.0(3)
O26 Cl7 O25 110.7(4)
O30 Cl8 O32 115.9(6)
O30 Cl8 O31 114.6(8)
O32 Cl8 O31 103.9(5)
O30 Cl8 O29 107.1(4)
O32 Cl8 O29 107.9(4)
O31 Cl8 O29 106.9(5)
N24 N1 C63 119.4(5)
N24 N1 Ni3 126.2(4)
C63 N1 Ni3 114.4(4)
N11 N2 C58 119.7(5)
N11 N2 Ni1 125.4(4)
C58 N2 Ni1 114.9(4)
N23 N3 C48 118.9(5)
N23 N3 Ni2 125.1(4)
C48 N3 Ni2 116.0(4)
N8 N4 C60 119.2(5)
N8 N4 Ni4 126.1(4)
C60 N4 Ni4 114.5(4)
N14 N5 C53 120.1(5)
N14 N5 Ni2 124.9(4)
C53 N5 Ni2 115.0(4)
N17 N6 C57 116.1(5)
C16 N7 Ni1 172.2(7)
N4 N8 C63 116.3(5)
N10 N9 C61 118.8(5)
N10 N9 Ni3 127.4(4)
C61 N9 Ni3 113.8(4)
N9 N10 C48 117.6(5)
N2 N11 C53 116.1(5)
N33 N12 C57 118.5(5)
N33 N12 Ni4 127.2(4)
C57 N12 Ni4 114.3(4)
C24 N13 Ni4 175.9(6)
N5 N14 C58 116.9(5)
C10 N15 Ni2 170.3(6)
C31 N16 C42 117.8(5)
C31 N16 Ni2 125.0(4)
C42 N16 Ni2 117.1(4)
N6 N17 C54 119.6(6)
N6 N17 Ni1 125.2(4)
C54 N17 Ni1 115.1(4)
C7 N18 Ni2 176.3(6)
C33 N19 Ni3 176.1(6)
C17 N20 Ni3 170.7(6)
C47 N21 C51 117.9(5)
C47 N21 Ni3 126.3(5)
C51 N21 Ni3 115.3(4)
C35 N22 C28 117.5(6)
C35 N22 Ni4 117.3(4)
C28 N22 Ni4 125.2(4)
N3 N23 C61 117.2(5)
C60 N24 N1 116.3(5)
C39 N25 C29 117.4(6)
C39 N25 Ni2 116.7(4)
C29 N25 Ni2 125.9(5)
C1 N26 Ni1 173.9(6)
C27 N27 Ni4 171.5(6)
C25 N28 C30 117.4(6)
C25 N28 Ni1 125.8(5)
C30 N28 Ni1 116.2(4)
C36 N29 C46 118.2(6)
C36 N29 Ni1 125.9(5)
C46 N29 Ni1 115.9(4)
C45 N30 C40 118.0(6)
C45 N30 Ni3 124.2(4)
C40 N30 Ni3 116.3(4)
N12 N33 C54 117.2(6)
C43 N34 C56 117.5(6)
C43 N34 Ni4 126.6(5)
C56 N34 Ni4 115.8(4)
N7 Ni1 N26 90.5(2)
N7 Ni1 N28 97.2(2)
N26 Ni1 N28 96.1(2)
N7 Ni1 N17 174.5(2)
N26 Ni1 N17 87.2(2)
N28 Ni1 N17 78.2(2)
N7 Ni1 N29 91.5(2)
N26 Ni1 N29 96.3(2)
N28 Ni1 N29 164.8(2)
N17 Ni1 N29 93.7(2)
N7 Ni1 N2 90.0(2)
N26 Ni1 N2 174.4(2)
N28 Ni1 N2 89.3(2)
N17 Ni1 N2 92.7(2)
N29 Ni1 N2 78.1(2)
N18 Ni2 N15 90.7(2)
N18 Ni2 N16 93.5(2)
N15 Ni2 N16 98.2(2)
N18 Ni2 N25 97.9(2)
N15 Ni2 N25 92.3(2)
N16 Ni2 N25 164.3(2)
N18 Ni2 N5 174.6(2)
N15 Ni2 N5 86.1(2)
N16 Ni2 N5 91.27(19)
N25 Ni2 N5 77.9(2)
N18 Ni2 N3 87.7(2)
N15 Ni2 N3 175.7(2)
N16 Ni2 N3 77.8(2)
N25 Ni2 N3 91.9(2)
N5 Ni2 N3 95.70(19)
N19 Ni3 N20 88.2(2)
N19 Ni3 N21 97.7(2)
N20 Ni3 N21 95.9(2)
N19 Ni3 N30 96.3(2)
N20 Ni3 N30 95.4(2)
N21 Ni3 N30 162.2(2)
N19 Ni3 N1 175.6(2)
N20 Ni3 N1 92.4(2)
N21 Ni3 N1 77.9(2)
N30 Ni3 N1 87.91(19)
N19 Ni3 N9 88.1(2)
N20 Ni3 N9 171.9(2)
N21 Ni3 N9 91.7(2)
N30 Ni3 N9 77.9(2)
N1 Ni3 N9 91.79(19)
N13 Ni4 N27 91.0(2)
N13 Ni4 N22 95.6(2)
N27 Ni4 N22 96.4(2)
N13 Ni4 N34 93.9(2)
N27 Ni4 N34 91.7(2)
N22 Ni4 N34 167.4(2)
N13 Ni4 N4 85.2(2)
N27 Ni4 N4 172.7(2)
N22 Ni4 N4 77.9(2)
N34 Ni4 N4 94.8(2)
N13 Ni4 N12 172.2(2)
N27 Ni4 N12 88.7(2)
N22 Ni4 N12 92.2(2)
N34 Ni4 N12 78.3(2)
N4 Ni4 N12 95.99(19)
C75 O34 C74 124(3)
C73 C76 C75 117.3(17)

loop_
_geom_bond_atom_site_label_1
_geom_bond_atom_site_label_2
_geom_bond_distance
C1 N26 1.116(8)
C1 C70 1.463(11)
C2 C24 1.452(10)
C3 C33 1.469(10)
C4 C34 1.367(10)
C4 C13 1.407(9)
C5 C18 1.379(10)
C5 C28 1.379(9)
C6 C7 1.466(11)
C7 N18 1.112(9)
C8 C52 1.356(10)
C8 C65 1.409(10)
C9 C44 1.379(9)
C9 C37 1.385(9)
C10 N15 1.127(8)
C10 C11 1.462(10)
C12 C17 1.452(10)
C13 C39 1.382(9)
C14 C23 1.382(9)
C14 C46 1.391(9)
C15 C22 1.371(9)
C15 C59 1.382(10)
C16 N7 1.102(9)
C16 C26 1.499(11)
C17 N20 1.153(8)
C18 C49 1.380(9)
C19 C21 1.371(9)
C19 C38 1.396(9)
C20 C27 1.459(9)
C21 C47 1.381(9)
C22 C40 1.384(9)
C23 C32 1.358(10)
C24 N13 1.142(8)
C25 N28 1.333(8)
C25 C52 1.385(10)
C27 N27 1.130(8)
C28 N22 1.358(8)
C29 N25 1.350(8)
C29 C34 1.365(9)
C30 N28 1.339(8)
C30 C65 1.360(9)
C30 C54 1.483(9)
C31 N16 1.352(8)
C31 C44 1.372(9)
C32 C36 1.395(9)
C33 N19 1.131(8)
C35 N22 1.348(8)
C35 C49 1.373(8)
C35 C60 1.467(8)
C36 N29 1.335(8)
C37 C42 1.369(8)
C38 C51 1.373(8)
C39 N25 1.338(8)
C39 C53 1.472(8)
C40 N30 1.345(8)
C40 C61 1.464(9)
C41 C50 1.370(9)
C41 C43 1.388(9)
C42 N16 1.361(8)
C42 C48 1.475(8)
C43 N34 1.336(8)
C45 N30 1.345(8)
C45 C59 1.380(9)
C46 N29 1.348(8)
C46 C58 1.458(8)
C47 N21 1.347(8)
C48 N10 1.323(7)
C48 N3 1.350(7)
C50 C55 1.373(9)
C51 N21 1.349(8)
C51 C63 1.459(8)
C53 N11 1.343(8)
C53 N5 1.344(7)
C54 N33 1.327(8)
C54 N17 1.342(8)
C55 C56 1.372(8)
C56 N34 1.355(8)
C56 C57 1.467(8)
C57 N12 1.333(7)
C57 N6 1.338(8)
C58 N14 1.336(7)
C58 N2 1.359(8)
C60 N24 1.321(7)
C60 N4 1.352(7)
C61 N23 1.321(8)
C61 N9 1.356(8)
C62 N35 1.152(11)
C62 C64 1.472(13)
C63 N8 1.335(7)
C63 N1 1.337(7)
C66 C67 1.438(13)
C67 N31 1.132(12)
C68 N32 1.088(12)
C68 C69 1.446(14)
C71 N36 1.080(12)
C71 C72 1.430(13)
C73 C76 1.48(2)
C73 C74 1.49(2)
C74 O34 1.48(3)
C75 O34 1.38(5)
C75 C76 1.48(3)
Cl1 O1 1.417(6)
Cl1 O4 1.430(6)
Cl1 O2 1.432(6)
Cl1 O3 1.460(6)
Cl2 O5 1.380(6)
Cl2 O7 1.405(6)
Cl2 O8 1.410(5)
Cl2 O6 1.416(6)
Cl3 O10 1.394(6)
Cl3 O9 1.423(6)
Cl3 O12 1.430(5)
Cl3 O11 1.432(5)
Cl4 O16 1.413(5)
Cl4 O13 1.414(6)
Cl4 O14 1.423(6)
Cl4 O15 1.425(6)
Cl5 O20 1.434(4)
Cl5 O18 1.442(4)
Cl5 O19 1.445(4)
Cl5 O17 1.448(4)
Cl6 O23 1.408(7)
Cl6 O35 1.419(7)
Cl6 O21 1.501(8)
Cl6 O22 1.503(8)
Cl7 O28 1.405(6)
Cl7 O27 1.413(5)
Cl7 O26 1.429(6)
Cl7 O25 1.444(6)
Cl8 O30 1.333(6)
Cl8 O32 1.344(6)
Cl8 O31 1.428(9)
Cl8 O29 1.439(5)
N1 N24 1.329(6)
N1 Ni3 2.108(5)
N2 N11 1.320(7)
N2 Ni1 2.083(5)
N3 N23 1.319(6)
N3 Ni2 2.089(5)
N4 N8 1.320(6)
N4 Ni4 2.101(5)
N5 N14 1.305(6)
N5 Ni2 2.083(5)
N6 N17 1.307(7)
N7 Ni1 2.030(6)
N9 N10 1.309(6)
N9 Ni3 2.127(5)
N12 N33 1.317(7)
N12 Ni4 2.107(5)
N13 Ni4 2.039(6)
N15 Ni2 2.040(6)
N16 Ni2 2.056(5)
N17 Ni1 2.078(5)
N18 Ni2 2.037(6)
N19 Ni3 2.015(6)
N20 Ni3 2.046(6)
N21 Ni3 2.064(5)
N22 Ni4 2.062(5)
N25 Ni2 2.072(5)
N26 Ni1 2.039(6)
N27 Ni4 2.042(6)
N28 Ni1 2.077(5)
N29 Ni1 2.083(5)
N30 Ni3 2.070(5)
N34 Ni4 2.068(5)
